data_4319356
loop_
_publ_author_name
'Craig C. McLauchlan'
'Scott D. Robowski'
'James A. Ibers'

_publ_section_title
;
 Syntheses and Characterization of the Metal Maleonitrilediselenolates
 [K([2.2.2]-cryptand)]2[M(Se2C2(CN)2)2] (M = Ni, Pd, Pt) and
 [Ni(dmf)5Cl]2[Ni(Se2C2(CN)2)2]
;
_journal_name_full 'Inorganic Chemistry'
_journal_page_first 1372
_journal_page_last 1375
_journal_paper_doi 10.1021/ic0008666
_journal_volume 40
_journal_year 2001
_chemical_formula_sum 'C38 H70 Cl2 N14 Ni3 O10 Se4'
_chemical_formula_weight 1445.95
_chemical_name_systematic
; 
 ? 
;
_space_group_IT_number 2
_symmetry_cell_setting triclinic
_symmetry_space_group_name_Hall '-P 1'
_symmetry_space_group_name_H-M 'P -1'
_atom_sites_solution_hydrogens geom
_atom_sites_solution_primary direct
_atom_sites_solution_secondary difmap
_audit_creation_method SHELXL-97
_cell_angle_alpha 110.08(3)
_cell_angle_beta 95.23(3)
_cell_angle_gamma 93.72(3)
_cell_formula_units_Z 1
_cell_length_a 8.8420(18)
_cell_length_b 13.161(3)
_cell_length_c 13.831(3)
_cell_measurement_temperature 153(2)
_cell_volume 1497.4(6)
_computing_cell_refinement 'SMART Version 5.054 (Bruker, 1997)'
_computing_data_collection 'SMART Version 5.054 (Bruker, 1997)'
_computing_data_reduction 'SAINT+ Version 6.0 (Bruker, 1997)'
_computing_molecular_graphics 'SHELX-97 (Sheldrick, 1997)'
_computing_publication_material 'SHELX-97 (Sheldrick, 1997)'
_computing_structure_refinement 'SHELXL-97 (Sheldrick, 1997)'
_computing_structure_solution 'SHELXS-97 (Sheldrick, 1990)'
_diffrn_ambient_temperature 153(2)
_diffrn_measured_fraction_theta_full 0.937
_diffrn_measured_fraction_theta_max 0.937
_diffrn_measurement_device_type 'Bruker AXS SMART-1000 CCD'
_diffrn_measurement_method /w
_diffrn_radiation_monochromator graphite
_diffrn_radiation_source 'standard sealed tube'
_diffrn_radiation_type MoK\a
_diffrn_radiation_wavelength 0.71073
_diffrn_reflns_av_R_equivalents 0.0190
_diffrn_reflns_av_sigmaI/netI 0.0325
_diffrn_reflns_limit_h_max 11
_diffrn_reflns_limit_h_min -11
_diffrn_reflns_limit_k_max 17
_diffrn_reflns_limit_k_min -17
_diffrn_reflns_limit_l_max 18
_diffrn_reflns_limit_l_min -18
_diffrn_reflns_number 13901
_diffrn_reflns_theta_full 28.29
_diffrn_reflns_theta_max 28.29
_diffrn_reflns_theta_min 1.58
_exptl_absorpt_coefficient_mu 3.512
_exptl_crystal_colour red
_exptl_crystal_density_diffrn 1.603
_exptl_crystal_density_method 'not measured'
_exptl_crystal_description needle
_exptl_crystal_F_000 730
_refine_diff_density_max 0.940
_refine_diff_density_min -0.490
_refine_diff_density_rms 0.075
_refine_ls_extinction_coef 0.0000(2)
_refine_ls_extinction_expression Fc^*^=kFc[1+0.001xFc^2^\l^3^/sin(2\q)]^-1/4^
_refine_ls_extinction_method SHELXL
_refine_ls_goodness_of_fit_ref 1.065
_refine_ls_hydrogen_treatment riding
_refine_ls_matrix_type full
_refine_ls_number_parameters 318
_refine_ls_number_reflns 6988
_refine_ls_number_restraints 0
_refine_ls_restrained_S_all 1.065
_refine_ls_R_factor_all 0.0389
_refine_ls_R_factor_gt 0.0282
_refine_ls_shift/su_max 13.098
_refine_ls_shift/su_mean 0.043
_refine_ls_structure_factor_coef Fsqd
_refine_ls_weighting_details
; calc 
 1/[\s^2^(Fo^2^)+(0.0300Fo^2^)^2^] 
;
_refine_ls_weighting_scheme calc
_refine_ls_wR_factor_gt 0.0629
_refine_ls_wR_factor_ref 0.0649
_reflns_number_gt 5546
_reflns_number_total 6988
_reflns_threshold_expression >2sigma(I)
_cod_data_source_file ic0008666_1.cif
_cod_data_source_block last
_cod_original_cell_volume 1497.4(5)
_cod_database_code 4319356

loop_
_symmetry_equiv_pos_as_xyz
'x, y, z'
'-x, -y, -z'

loop_
_atom_site_label
_atom_site_type_symbol
_atom_site_fract_x
_atom_site_fract_y
_atom_site_fract_z
_atom_site_U_iso_or_equiv
_atom_site_adp_type
_atom_site_occupancy
_atom_site_symmetry_multiplicity
_atom_site_calc_flag
_atom_site_refinement_flags
_atom_site_disorder_assembly
_atom_site_disorder_group
Ni1 Ni 0.0000 0.0000 0.5000 0.02319(10) Uani 1 2 d S . .
Ni2 Ni 0.44865(3) -0.32918(2) 0.76112(2) 0.01984(7) Uani 1 1 d . . .
Se1 Se 0.16186(3) -0.133313(19) 0.470383(18) 0.02958(7) Uani 1 1 d . . .
Se2 Se -0.07370(3) -0.04035(2) 0.326744(18) 0.03174(7) Uani 1 1 d . . .
Cl1 Cl 0.34237(6) -0.47854(4) 0.61085(4) 0.02458(12) Uiso 1 1 d . . .
O1 O 0.50804(17) -0.23489(12) 0.67591(12) 0.0267(3) Uani 1 1 d . . .
O2 O 0.25057(17) -0.25288(12) 0.78362(12) 0.0255(3) Uani 1 1 d . . .
O3 O 0.37717(17) -0.40229(12) 0.86177(11) 0.0257(3) Uani 1 1 d . . .
O4 O 0.65563(16) -0.39199(12) 0.76840(12) 0.0263(3) Uani 1 1 d . . .
O5 O 0.55287(17) -0.20097(12) 0.88740(12) 0.0270(3) Uani 1 1 d . . .
C1 C 0.1536(3) -0.18255(17) 0.32411(17) 0.0269(5) Uani 1 1 d . . .
C2 C 0.0595(3) -0.14375(18) 0.26650(18) 0.0293(5) Uani 1 1 d . . .
C3 C 0.2517(3) -0.2635(2) 0.27848(19) 0.0317(5) Uani 1 1 d . . .
C4 C 0.0578(3) -0.1805(2) 0.1555(2) 0.0393(6) Uani 1 1 d . . .
C5 C 0.5331(2) -0.26243(18) 0.58382(17) 0.0240(5) Uani 1 1 d . . .
H5A H 0.5209 -0.3376 0.5428 0.029 Uiso 1 1 calc R . .
C6 C 0.5924(3) -0.07585(19) 0.6007(2) 0.0394(6) Uani 1 1 d . . .
H6A H 0.5631 -0.0644 0.6700 0.059 Uiso 1 1 calc R . .
H6B H 0.5264 -0.0387 0.5658 0.059 Uiso 1 1 calc R . .
H6C H 0.6990 -0.0464 0.6068 0.059 Uiso 1 1 calc R . .
C7 C 0.6182(3) -0.2248(2) 0.43615(19) 0.0412(6) Uani 1 1 d . . .
H7A H 0.6032 -0.3043 0.4044 0.062 Uiso 1 1 calc R . .
H7B H 0.7257 -0.1996 0.4387 0.062 Uiso 1 1 calc R . .
H7C H 0.5543 -0.1929 0.3948 0.062 Uiso 1 1 calc R . .
C8 C 0.1546(2) -0.26240(17) 0.70907(18) 0.0250(5) Uani 1 1 d . . .
H8A H 0.1829 -0.2951 0.6415 0.030 Uiso 1 1 calc R . .
C9 C -0.0377(3) -0.1766(2) 0.8157(2) 0.0358(6) Uani 1 1 d . . .
H9A H 0.0415 -0.1720 0.8718 0.054 Uiso 1 1 calc R . .
H9B H -0.1303 -0.2183 0.8214 0.054 Uiso 1 1 calc R . .
H9C H -0.0605 -0.1032 0.8208 0.054 Uiso 1 1 calc R . .
C10 C -0.0887(3) -0.2476(2) 0.6232(2) 0.0355(6) Uani 1 1 d . . .
H10A H -0.0390 -0.2836 0.5617 0.053 Uiso 1 1 calc R . .
H10B H -0.1170 -0.1772 0.6220 0.053 Uiso 1 1 calc R . .
H10C H -0.1807 -0.2933 0.6233 0.053 Uiso 1 1 calc R . .
C11 C 0.3868(2) -0.49958(18) 0.84752(17) 0.0249(5) Uani 1 1 d . . .
H11A H 0.4397 -0.5397 0.7922 0.030 Uiso 1 1 calc R . .
C12 C 0.3461(3) -0.6652(2) 0.8857(2) 0.0501(8) Uani 1 1 d . . .
H12A H 0.4090 -0.6922 0.8292 0.075 Uiso 1 1 calc R . .
H12B H 0.2457 -0.7074 0.8665 0.075 Uiso 1 1 calc R . .
H12C H 0.3961 -0.6727 0.9488 0.075 Uiso 1 1 calc R . .
C13 C 0.2434(3) -0.4959(2) 0.9897(2) 0.0414(6) Uani 1 1 d . . .
H13A H 0.2405 -0.4198 0.9953 0.062 Uiso 1 1 calc R . .
H13B H 0.2939 -0.4990 1.0545 0.062 Uiso 1 1 calc R . .
H13C H 0.1390 -0.5316 0.9765 0.062 Uiso 1 1 calc R . .
C14 C 0.7175(2) -0.44858(17) 0.69423(17) 0.0228(5) Uani 1 1 d . . .
H14A H 0.6609 -0.4729 0.6272 0.027 Uiso 1 1 calc R . .
C15 C 0.9215(3) -0.54614(19) 0.61220(18) 0.0319(5) Uani 1 1 d . . .
H15A H 0.8526 -0.5557 0.5494 0.048 Uiso 1 1 calc R . .
H15B H 0.9336 -0.6172 0.6184 0.048 Uiso 1 1 calc R . .
H15C H 1.0213 -0.5119 0.6080 0.048 Uiso 1 1 calc R . .
C16 C 0.9485(3) -0.44946(19) 0.80275(17) 0.0289(5) Uani 1 1 d . . .
H16A H 0.8945 -0.4023 0.8569 0.043 Uiso 1 1 calc R . .
H16B H 1.0471 -0.4114 0.8019 0.043 Uiso 1 1 calc R . .
H16C H 0.9654 -0.5161 0.8170 0.043 Uiso 1 1 calc R . .
C17 C 0.4958(3) -0.16806(17) 0.96970(17) 0.0278(5) Uani 1 1 d . . .
H17A H 0.3971 -0.1998 0.9719 0.033 Uiso 1 1 calc R . .
C18 C 0.4956(4) -0.0552(2) 1.1504(2) 0.0487(7) Uani 1 1 d . . .
H18A H 0.3941 -0.0948 1.1395 0.073 Uiso 1 1 calc R . .
H18B H 0.4862 0.0229 1.1712 0.073 Uiso 1 1 calc R . .
H18C H 0.5597 -0.0696 1.2049 0.073 Uiso 1 1 calc R . .
C19 C 0.7180(3) -0.0408(2) 1.0552(2) 0.0432(7) Uani 1 1 d . . .
H19A H 0.7503 -0.0709 0.9859 0.065 Uiso 1 1 calc R . .
H19B H 0.7900 -0.0560 1.1056 0.065 Uiso 1 1 calc R . .
H19C H 0.7161 0.0380 1.0744 0.065 Uiso 1 1 calc R . .
N1 N 0.3299(3) -0.32892(18) 0.24248(18) 0.0435(5) Uani 1 1 d . . .
N2 N 0.0562(3) -0.2090(2) 0.06851(18) 0.0618(8) Uani 1 1 d . . .
N3 N 0.5759(2) -0.19186(14) 0.54047(14) 0.0253(4) Uani 1 1 d . . .
N4 N 0.0162(2) -0.23063(15) 0.71631(15) 0.0257(4) Uani 1 1 d . . .
N5 N 0.3279(2) -0.55135(15) 0.90455(15) 0.0284(4) Uani 1 1 d . . .
N6 N 0.8575(2) -0.47714(14) 0.70263(14) 0.0234(4) Uani 1 1 d . . .
N7 N 0.5648(2) -0.09104(15) 1.05491(15) 0.0331(5) Uani 1 1 d . . .

loop_
_atom_site_aniso_label
_atom_site_aniso_U_11
_atom_site_aniso_U_22
_atom_site_aniso_U_33
_atom_site_aniso_U_23
_atom_site_aniso_U_13
_atom_site_aniso_U_12
Ni1 0.0251(2) 0.0215(2) 0.0230(2) 0.00754(16) 0.00454(16) 0.00215(16)
Ni2 0.01829(14) 0.02057(14) 0.02038(14) 0.00662(11) 0.00308(11) 0.00225(11)
Se1 0.03685(14) 0.02818(13) 0.02696(13) 0.01169(10) 0.00765(10) 0.00996(10)
Se2 0.03461(14) 0.03357(14) 0.02514(13) 0.00749(10) 0.00115(10) 0.00926(10)
O1 0.0304(9) 0.0260(8) 0.0256(9) 0.0108(7) 0.0073(7) 0.0010(7)
O2 0.0221(8) 0.0290(8) 0.0249(8) 0.0082(7) 0.0037(6) 0.0057(6)
O3 0.0303(9) 0.0243(8) 0.0248(8) 0.0100(7) 0.0080(7) 0.0049(7)
O4 0.0210(8) 0.0294(8) 0.0264(8) 0.0068(7) 0.0034(7) 0.0054(7)
O5 0.0268(8) 0.0267(8) 0.0234(8) 0.0043(7) 0.0016(7) 0.0025(7)
C1 0.0296(12) 0.0217(11) 0.0264(12) 0.0035(9) 0.0102(10) -0.0018(9)
C2 0.0306(13) 0.0260(12) 0.0266(12) 0.0034(10) 0.0063(10) -0.0005(10)
C3 0.0293(13) 0.0327(13) 0.0302(13) 0.0075(11) 0.0054(10) 0.0002(11)
C4 0.0374(15) 0.0482(16) 0.0310(15) 0.0104(12) 0.0056(12) 0.0115(12)
C5 0.0194(11) 0.0240(11) 0.0287(12) 0.0104(9) 0.0005(9) -0.0005(9)
C6 0.0553(17) 0.0251(13) 0.0424(15) 0.0154(11) 0.0159(13) 0.0035(12)
C7 0.0578(18) 0.0399(15) 0.0265(13) 0.0141(11) 0.0041(12) -0.0026(13)
C8 0.0245(12) 0.0232(11) 0.0291(12) 0.0109(9) 0.0057(10) 0.0021(9)
C9 0.0278(13) 0.0385(14) 0.0455(16) 0.0166(12) 0.0146(11) 0.0102(11)
C10 0.0263(13) 0.0412(14) 0.0456(15) 0.0256(12) -0.0024(11) 0.0021(11)
C11 0.0223(11) 0.0295(12) 0.0236(12) 0.0097(9) 0.0046(9) 0.0032(9)
C12 0.0580(19) 0.0354(15) 0.070(2) 0.0301(15) 0.0228(16) 0.0085(13)
C13 0.0473(16) 0.0500(16) 0.0346(15) 0.0211(13) 0.0165(12) 0.0084(13)
C14 0.0214(11) 0.0216(11) 0.0263(12) 0.0101(9) 0.0023(9) -0.0005(9)
C15 0.0278(13) 0.0341(13) 0.0334(14) 0.0089(11) 0.0101(10) 0.0076(10)
C16 0.0236(12) 0.0369(13) 0.0286(13) 0.0150(10) 0.0011(10) 0.0038(10)
C17 0.0313(13) 0.0228(11) 0.0294(13) 0.0096(10) -0.0002(10) 0.0062(10)
C18 0.075(2) 0.0397(16) 0.0284(14) 0.0049(12) 0.0096(14) 0.0149(15)
C19 0.0386(15) 0.0365(14) 0.0410(16) 0.0008(12) -0.0107(12) 0.0016(12)
N1 0.0432(13) 0.0407(13) 0.0424(13) 0.0064(11) 0.0121(11) 0.0105(11)
N2 0.0667(18) 0.083(2) 0.0310(14) 0.0094(13) 0.0092(13) 0.0257(15)
N3 0.0263(10) 0.0256(10) 0.0255(10) 0.0111(8) 0.0035(8) 0.0003(8)
N4 0.0191(9) 0.0287(10) 0.0315(11) 0.0132(8) 0.0032(8) 0.0036(8)
N5 0.0302(11) 0.0292(10) 0.0307(11) 0.0157(9) 0.0075(9) 0.0029(8)
N6 0.0211(9) 0.0257(10) 0.0248(10) 0.0098(8) 0.0051(8) 0.0043(8)
N7 0.0432(13) 0.0271(10) 0.0246(11) 0.0039(8) -0.0003(9) 0.0080(9)

loop_
_atom_type_symbol
_atom_type_description
_atom_type_scat_dispersion_real
_atom_type_scat_dispersion_imag
_atom_type_scat_source
C C 0.0033 0.0016 'International Tables Vol C Tables 4.2.6.8 and 6.1.1.4'
H H 0.0000 0.0000 'International Tables Vol C Tables 4.2.6.8 and 6.1.1.4'
N N 0.0061 0.0033 'International Tables Vol C Tables 4.2.6.8 and 6.1.1.4'
O O 0.0106 0.0060 'International Tables Vol C Tables 4.2.6.8 and 6.1.1.4'
Ni Ni 0.3393 1.1124 'International Tables Vol C Tables 4.2.6.8 and 6.1.1.4'
Se Se -0.0929 2.2259 'International Tables Vol C Tables 4.2.6.8 and 6.1.1.4'
Cl Cl 0.1484 0.1585 'International Tables Vol C Tables 4.2.6.8 and 6.1.1.4'

loop_
_geom_angle_atom_site_label_1
_geom_angle_atom_site_label_2
_geom_angle_atom_site_label_3
_geom_angle
_geom_angle_site_symmetry_1
_geom_angle_site_symmetry_3
_geom_angle_publ_flag
Se1 Ni1 Se1 180.0 2_556 . ?
Se1 Ni1 Se2 92.99(3) 2_556 2_556 ?
Se1 Ni1 Se2 87.01(3) . 2_556 ?
Se1 Ni1 Se2 87.01(3) 2_556 . ?
Se1 Ni1 Se2 92.99(3) . . y
Se2 Ni1 Se2 180.0 2_556 . ?
O5 Ni2 O1 85.37(7) . . ?
O5 Ni2 O4 83.87(7) . . ?
O1 Ni2 O4 96.59(6) . . ?
O5 Ni2 O3 88.57(6) . . ?
O1 Ni2 O3 171.12(6) . . ?
O4 Ni2 O3 89.18(6) . . ?
O5 Ni2 O2 86.95(7) . . ?
O1 Ni2 O2 88.16(6) . . ?
O4 Ni2 O2 169.27(6) . . ?
O3 Ni2 O2 85.05(6) . . ?
O5 Ni2 Cl1 176.55(5) . . ?
O1 Ni2 Cl1 92.95(5) . . ?
O4 Ni2 Cl1 93.35(5) . . ?
O3 Ni2 Cl1 93.44(5) . . ?
O2 Ni2 Cl1 96.01(5) . . ?
C1 Se1 Ni1 101.53(8) . . y
C2 Se2 Ni1 101.67(8) . . y
C5 O1 Ni2 129.91(14) . . ?
C8 O2 Ni2 120.65(15) . . ?
C11 O3 Ni2 122.75(14) . . ?
C14 O4 Ni2 126.77(14) . . ?
C17 O5 Ni2 122.00(15) . . ?
C2 C1 C3 121.9(2) . . y
C2 C1 Se1 121.48(17) . . y
C3 C1 Se1 116.59(18) . . y
C1 C2 C4 120.5(2) . . y
C1 C2 Se2 121.70(17) . . y
C4 C2 Se2 117.77(18) . . y
N1 C3 C1 179.4(3) . . y
N2 C4 C2 179.8(3) . . y
O1 C5 N3 123.0(2) . . ?
O2 C8 N4 125.1(2) . . ?
O3 C11 N5 124.1(2) . . ?
O4 C14 N6 124.0(2) . . ?
O5 C17 N7 123.6(2) . . ?
C5 N3 C7 122.7(2) . . ?
C5 N3 C6 119.79(19) . . ?
C7 N3 C6 117.42(19) . . ?
C8 N4 C9 122.2(2) . . ?
C8 N4 C10 120.5(2) . . ?
C9 N4 C10 117.28(19) . . ?
C11 N5 C12 121.6(2) . . ?
C11 N5 C13 121.2(2) . . ?
C12 N5 C13 117.2(2) . . ?
C14 N6 C16 121.68(19) . . ?
C14 N6 C15 120.99(19) . . ?
C16 N6 C15 117.11(18) . . ?
C17 N7 C18 122.2(2) . . ?
C17 N7 C19 120.0(2) . . ?
C18 N7 C19 117.8(2) . . ?

loop_
_geom_bond_atom_site_label_1
_geom_bond_atom_site_label_2
_geom_bond_distance
_geom_bond_site_symmetry_2
_geom_bond_publ_flag
Ni1 Se1 2.2877(7) 2_556 n
Ni1 Se1 2.2877(7) . y
Ni1 Se2 2.2903(7) 2_556 ?
Ni1 Se2 2.2903(7) . y
Ni2 O5 2.0563(18) . ?
Ni2 O1 2.0585(15) . ?
Ni2 O4 2.0646(15) . ?
Ni2 O3 2.0650(15) . ?
Ni2 O2 2.0703(16) . ?
Ni2 Cl1 2.3802(12) . ?
Se1 C1 1.893(2) . y
Se2 C2 1.882(2) . y
O1 C5 1.244(3) . ?
O2 C8 1.240(3) . ?
O3 C11 1.237(2) . ?
O4 C14 1.240(3) . ?
O5 C17 1.238(3) . ?
C1 C2 1.343(3) . y
C1 C3 1.429(3) . y
C2 C4 1.441(3) . y
C3 N1 1.146(3) . y
C4 N2 1.129(3) . y
C5 N3 1.320(3) . ?
C6 N3 1.457(3) . ?
C7 N3 1.449(3) . ?
C8 N4 1.320(3) . ?
C9 N4 1.454(3) . ?
C10 N4 1.459(3) . ?
C11 N5 1.325(3) . ?
C12 N5 1.452(3) . ?
C13 N5 1.455(3) . ?
C14 N6 1.324(3) . ?
C15 N6 1.458(3) . ?
C16 N6 1.453(3) . ?
C17 N7 1.326(3) . ?
C18 N7 1.448(3) . ?
C19 N7 1.467(3) . ?
